data_7216854
loop_
_publ_author_name
'Hu, Ting'
'Yang, Jin'
'Mak, Thomas C. W.'

_publ_section_title
;
 Assembly of organometallic networks with multinuclear
 silver(i)--ethynediide supramolecular synthon, trifluoroacetate and
 ligands derived from isomeric dicyanobenzenes
;
_journal_issue 28
_journal_name_full CrystEngComm
_journal_page_first 6316
_journal_paper_doi 10.1039/c3ce41671b
_journal_volume 16
_journal_year 2014
_chemical_formula_sum 'C22 H9 Ag6 F6 N O10'
_chemical_formula_weight 1208.52
_chemical_name_systematic
; 
 ? 
;
_space_group_IT_number 14
_symmetry_cell_setting monoclinic
_symmetry_space_group_name_Hall '-P 2ybc'
_symmetry_space_group_name_H-M 'P 1 21/c 1'
_atom_sites_solution_hydrogens geom
_atom_sites_solution_primary direct
_atom_sites_solution_secondary difmap
_audit_creation_method SHELXL-97
_cell_angle_alpha 90.00
_cell_angle_beta 96.619(2)
_cell_angle_gamma 90.00
_cell_formula_units_Z 4
_cell_length_a 18.999(3)
_cell_length_b 17.422(2)
_cell_length_c 8.2616(11)
_cell_measurement_reflns_used 25606
_cell_measurement_temperature 296(2)
_cell_measurement_theta_max 27.837
_cell_measurement_theta_min 2.338
_cell_volume 2716.4(6)
_computing_cell_refinement SAINT(Bruker,2001)
_computing_data_collection APEX2(Bruker,2003)
_computing_data_reduction APEX2(Bruker,2003)
_computing_structure_refinement 'SHELXL-97 (Sheldrick, 1997)'
_computing_structure_solution 'SHELXS-97 (Sheldrick, 1990)'
_diffrn_ambient_temperature 296(2)
_diffrn_measured_fraction_theta_full 0.998
_diffrn_measured_fraction_theta_max 0.998
_diffrn_radiation_monochromator graphite
_diffrn_radiation_source 'fine-focus sealed tube'
_diffrn_radiation_type MoK\a
_diffrn_radiation_wavelength 0.71073
_diffrn_reflns_av_R_equivalents 0.0944
_diffrn_reflns_av_sigmaI/netI 0.0874
_diffrn_reflns_limit_h_max 22
_diffrn_reflns_limit_h_min -19
_diffrn_reflns_limit_k_max 20
_diffrn_reflns_limit_k_min -20
_diffrn_reflns_limit_l_max 8
_diffrn_reflns_limit_l_min -9
_diffrn_reflns_number 17852
_diffrn_reflns_theta_full 25.24
_diffrn_reflns_theta_max 25.24
_diffrn_reflns_theta_min 1.59
_exptl_absorpt_coefficient_mu 4.340
_exptl_absorpt_correction_T_max 0.6468
_exptl_absorpt_correction_T_min 0.5621
_exptl_absorpt_correction_type multi-scan
_exptl_absorpt_process_details SADABS
_exptl_crystal_colour colorless
_exptl_crystal_density_diffrn 2.955
_exptl_crystal_density_method 'not measured'
_exptl_crystal_description prism
_exptl_crystal_F_000 2256
_exptl_crystal_size_max 0.15
_exptl_crystal_size_mid 0.12
_exptl_crystal_size_min 0.11
_refine_diff_density_max 2.354
_refine_diff_density_min -1.833
_refine_diff_density_rms 0.518
_refine_ls_extinction_coef 0.0014(4)
_refine_ls_extinction_expression Fc^*^=kFc[1+0.001xFc^2^\l^3^/sin(2\q)]^-1/4^
_refine_ls_extinction_method SHELXL
_refine_ls_goodness_of_fit_ref 1.077
_refine_ls_hydrogen_treatment constr
_refine_ls_matrix_type full
_refine_ls_number_parameters 408
_refine_ls_number_reflns 4893
_refine_ls_number_restraints 6
_refine_ls_restrained_S_all 1.077
_refine_ls_R_factor_all 0.1126
_refine_ls_R_factor_gt 0.0981
_refine_ls_shift/su_max 0.000
_refine_ls_shift/su_mean 0.000
_refine_ls_structure_factor_coef Fsqd
_refine_ls_weighting_details 'calc w=1/[\s^2^(Fo^2^)+(0.1758P)^2^+0.0000P] where P=(Fo^2^+2Fc^2^)/3'
_refine_ls_weighting_scheme calc
_refine_ls_wR_factor_gt 0.2317
_refine_ls_wR_factor_ref 0.2472
_reflns_number_gt 3899
_reflns_number_total 4893
_reflns_threshold_expression >2sigma(I)
_cod_data_source_file c3ce41671b.txt
_cod_data_source_block 4
_cod_depositor_comments
;
The following automatic conversions were performed:

'_symmetry_cell_setting' value 'Monoclinic' changed to 'monoclinic'
according to
/usr/data/users/saulius/crontab/automatic-downloads/rss-feeds/RSC/lib/dictionaries/cif_core.dic
dictionary named 'cif_core.dic' version 2.4.2 from 2011-04-26.

Automatic conversion script
Id: cif_fix_values 2281 2013-09-26 08:29:07Z andrius 
;
_cod_original_sg_symbol_H-M P21/c
_cod_database_code 7216854

loop_
_symmetry_equiv_pos_as_xyz
'x, y, z'
'-x, y+1/2, -z+1/2'
'-x, -y, -z'
'x, -y-1/2, z-1/2'

loop_
_atom_site_label
_atom_site_type_symbol
_atom_site_fract_x
_atom_site_fract_y
_atom_site_fract_z
_atom_site_U_iso_or_equiv
_atom_site_adp_type
_atom_site_occupancy
_atom_site_symmetry_multiplicity
_atom_site_calc_flag
_atom_site_refinement_flags
Ag1 Ag 0.35811(6) 0.14831(6) 0.70825(11) 0.0389(4) Uani 1 1 d .
Ag2 Ag 0.32355(6) 0.28826(5) 0.52788(13) 0.0419(4) Uani 1 1 d .
Ag3 Ag 0.29469(6) 0.37982(6) 0.85755(13) 0.0439(4) Uani 1 1 d .
Ag4 Ag 0.17833(7) 0.36556(6) 0.61666(14) 0.0505(4) Uani 1 1 d .
Ag5 Ag 0.16514(7) 0.21092(6) 0.49993(17) 0.0590(5) Uani 1 1 d .
Ag6 Ag 0.22347(6) 0.09517(5) 0.78719(13) 0.0424(4) Uani 1 1 d .
C1 C 0.2500(6) 0.2076(7) 0.7324(14) 0.029(3) Uani 1 1 d .
C2 C 0.2478(6) 0.2782(7) 0.7341(13) 0.028(2) Uani 1 1 d .
C3 C 0.3814(7) 0.4605(8) 0.5119(17) 0.041(3) Uani 1 1 d .
C4 C 0.4076(10) 0.5353(9) 0.594(2) 0.058(4) Uani 1 1 d .
C5 C 0.1899(8) 0.5384(7) 0.4959(17) 0.040(3) Uani 1 1 d .
C6 C 0.1741(11) 0.6246(8) 0.518(2) 0.063(5) Uani 1 1 d .
C7 C 0.0570(6) 0.3269(7) 0.3266(17) 0.035(3) Uani 1 1 d .
C8 C -0.0029(7) 0.3567(7) 0.2084(17) 0.038(3) Uani 1 1 d .
C9 C -0.0377(8) 0.3076(9) 0.1011(17) 0.045(3) Uani 1 1 d .
H9 H -0.0255 0.2559 0.1029 0.054 Uiso 1 1 calc R
C10 C -0.0909(11) 0.3341(12) -0.010(3) 0.085(7) Uani 1 1 d .
H10 H -0.1144 0.3007 -0.0860 0.102 Uiso 1 1 calc R
C11 C -0.1110(11) 0.4155(16) -0.010(3) 0.096(8) Uani 1 1 d .
H11 H -0.1492 0.4339 -0.0797 0.115 Uiso 1 1 calc R
C12 C -0.0192(8) 0.4327(9) 0.2043(18) 0.047(3) Uani 1 1 d .
H12 H 0.0066 0.4653 0.2780 0.057 Uiso 1 1 calc R
C13 C -0.0719(9) 0.4635(9) 0.0967(19) 0.051(4) Uani 1 1 d .
C14 C -0.0896(11) 0.5463(13) 0.094(2) 0.080(6) Uani 1 1 d .
C15 C 0.5467(7) 0.6969(7) 1.0605(14) 0.032(3) Uani 1 1 d .
C16 C 0.4738(7) 0.6843(7) 1.1139(14) 0.030(3) Uani 1 1 d .
C17 C 0.4412(7) 0.7424(7) 1.1935(15) 0.036(3) Uani 1 1 d .
H17 H 0.4656 0.7872 1.2246 0.043 Uiso 1 1 calc R
C18 C 0.3714(8) 0.7324(8) 1.226(2) 0.049(4) Uani 1 1 d .
H18 H 0.3486 0.7715 1.2766 0.059 Uiso 1 1 calc R
C19 C 0.3369(7) 0.6667(8) 1.1853(18) 0.045(3) Uani 1 1 d U
H19 H 0.2911 0.6601 1.2121 0.054 Uiso 1 1 calc R
C20 C 0.4389(6) 0.6176(6) 1.0700(14) 0.026(2) Uani 1 1 d .
H20 H 0.4614 0.5787 1.0183 0.031 Uiso 1 1 calc R
C21 C 0.3680(7) 0.6085(7) 1.1044(14) 0.033(3) Uani 1 1 d .
C22 C 0.3314(7) 0.5417(7) 1.0459(15) 0.037(3) Uani 1 1 d .
F1 F 0.1878(10) 0.6467(6) 0.6650(16) 0.119(6) Uani 1 1 d .
F2 F 0.1079(8) 0.6358(7) 0.491(2) 0.125(6) Uani 1 1 d .
F3 F 0.2059(10) 0.6681(6) 0.4246(19) 0.120(6) Uani 1 1 d .
F4 F 0.3548(8) 0.5750(8) 0.635(2) 0.135(7) Uani 1 1 d .
F5 F 0.4448(8) 0.5783(6) 0.5083(15) 0.096(4) Uani 1 1 d .
F6 F 0.4509(8) 0.5213(7) 0.7323(13) 0.105(5) Uani 1 1 d .
N1 N 0.3047(7) 0.4862(6) 0.9937(14) 0.043(3) Uani 1 1 d .
O1 O 0.3578(7) 0.4135(6) 0.6028(13) 0.058(3) Uani 1 1 d .
O2 O 0.3870(6) 0.4571(5) 0.3626(11) 0.049(3) Uani 1 1 d .
O3 O 0.1843(7) 0.4972(5) 0.6155(13) 0.055(3) Uani 1 1 d .
O4 O 0.2053(7) 0.5206(5) 0.3576(13) 0.056(3) Uani 1 1 d .
O5 O 0.0858(7) 0.3750(7) 0.4214(16) 0.075(4) Uani 1 1 d .
O6 O 0.0750(5) 0.2600(5) 0.3256(12) 0.048(2) Uani 1 1 d .
O7 O -0.0463(13) 0.5983(12) 0.217(3) 0.145(9) Uani 1 1 d .
H7 H -0.0125 0.5742 0.2625 0.217 Uiso 1 1 calc R
O8 O -0.1289(7) 0.5831(6) 0.0183(18) 0.071(4) Uani 1 1 d .
O9 O 0.5736(5) 0.6416(5) 0.9984(12) 0.043(2) Uani 1 1 d .
O10 O 0.5734(5) 0.7620(5) 1.0826(12) 0.044(2) Uani 1 1 d .

loop_
_atom_site_aniso_label
_atom_site_aniso_U_11
_atom_site_aniso_U_22
_atom_site_aniso_U_33
_atom_site_aniso_U_23
_atom_site_aniso_U_13
_atom_site_aniso_U_12
Ag1 0.0470(7) 0.0376(6) 0.0336(6) 0.0040(4) 0.0109(4) 0.0053(4)
Ag2 0.0477(7) 0.0316(6) 0.0497(7) 0.0045(4) 0.0201(5) 0.0029(4)
Ag3 0.0552(8) 0.0326(6) 0.0417(6) -0.0093(4) -0.0037(5) -0.0084(4)
Ag4 0.0559(8) 0.0394(6) 0.0525(7) 0.0020(5) -0.0096(6) 0.0169(5)
Ag5 0.0573(8) 0.0302(6) 0.0788(9) 0.0013(5) -0.0384(6) -0.0012(5)
Ag6 0.0465(7) 0.0274(6) 0.0531(7) 0.0095(4) 0.0051(5) -0.0066(4)
C1 0.030(7) 0.028(7) 0.030(6) 0.001(4) 0.002(5) 0.001(5)
C2 0.022(6) 0.032(6) 0.028(6) 0.007(4) 0.000(5) -0.001(5)
C3 0.035(8) 0.042(8) 0.047(8) 0.002(6) 0.004(6) 0.003(6)
C4 0.080(12) 0.039(8) 0.055(9) -0.016(7) 0.015(9) -0.005(8)
C5 0.049(9) 0.021(6) 0.050(8) -0.008(5) 0.005(6) 0.008(6)
C6 0.092(15) 0.021(7) 0.080(12) 0.004(7) 0.038(11) 0.015(8)
C7 0.011(6) 0.037(7) 0.057(8) 0.012(6) 0.003(5) 0.004(5)
C8 0.027(7) 0.042(7) 0.047(7) 0.005(6) 0.013(6) -0.001(6)
C9 0.037(8) 0.050(8) 0.047(8) 0.009(6) 0.001(6) -0.009(6)
C10 0.075(14) 0.080(13) 0.089(15) 0.018(11) -0.033(11) -0.011(11)
C11 0.047(12) 0.15(2) 0.085(15) 0.071(16) -0.001(10) 0.021(13)
C12 0.033(8) 0.056(9) 0.052(8) 0.018(7) 0.001(6) 0.002(7)
C13 0.047(9) 0.054(9) 0.053(9) 0.014(7) 0.014(7) 0.022(7)
C14 0.066(13) 0.116(17) 0.060(11) 0.035(11) 0.012(9) 0.043(12)
C15 0.029(7) 0.036(6) 0.030(6) -0.001(5) -0.001(5) -0.001(5)
C16 0.027(7) 0.031(6) 0.033(6) 0.007(5) 0.006(5) -0.003(5)
C17 0.047(8) 0.024(6) 0.038(7) -0.014(5) 0.014(6) -0.002(5)
C18 0.041(8) 0.038(7) 0.071(10) -0.021(7) 0.018(7) -0.008(6)
C19 0.028(6) 0.050(7) 0.062(7) -0.003(6) 0.027(5) -0.005(5)
C20 0.023(6) 0.023(5) 0.033(6) -0.005(4) 0.006(5) 0.000(4)
C21 0.045(8) 0.029(6) 0.024(6) -0.006(4) 0.000(5) -0.001(5)
C22 0.048(8) 0.024(6) 0.037(7) 0.003(5) 0.003(6) -0.010(5)
F1 0.229(19) 0.048(6) 0.084(8) -0.034(6) 0.044(10) 0.012(8)
F2 0.104(12) 0.074(8) 0.204(17) 0.010(9) 0.047(12) 0.051(8)
F3 0.205(16) 0.031(5) 0.143(12) 0.003(6) 0.107(12) -0.007(7)
F4 0.105(11) 0.077(8) 0.23(2) -0.086(11) 0.052(12) -0.014(8)
F5 0.138(12) 0.066(7) 0.087(8) -0.012(6) 0.028(8) -0.059(7)
F6 0.147(13) 0.106(9) 0.055(7) -0.026(6) -0.025(7) -0.032(9)
N1 0.054(7) 0.028(6) 0.046(6) -0.013(5) -0.001(5) -0.007(5)
O1 0.082(9) 0.040(6) 0.058(6) -0.004(5) 0.031(6) -0.021(5)
O2 0.079(8) 0.039(5) 0.029(5) -0.010(4) 0.000(5) -0.011(5)
O3 0.084(8) 0.027(5) 0.056(6) 0.002(4) 0.013(6) 0.001(5)
O4 0.082(8) 0.029(5) 0.059(7) -0.003(4) 0.010(6) 0.017(5)
O5 0.076(9) 0.060(7) 0.078(9) -0.017(6) -0.039(7) 0.016(6)
O6 0.038(6) 0.044(6) 0.057(6) 0.003(4) -0.018(4) 0.002(4)
O7 0.131(19) 0.149(18) 0.136(18) -0.009(14) -0.063(14) 0.034(13)
O8 0.058(8) 0.034(6) 0.118(11) 0.014(6) 0.004(7) 0.017(5)
O9 0.033(5) 0.039(5) 0.060(6) -0.006(4) 0.020(5) -0.005(4)
O10 0.038(6) 0.042(5) 0.054(6) -0.013(4) 0.004(4) -0.020(4)

loop_
_atom_type_symbol
_atom_type_description
_atom_type_scat_dispersion_real
_atom_type_scat_dispersion_imag
_atom_type_scat_source
C C 0.0033 0.0016 'International Tables Vol C Tables 4.2.6.8 and 6.1.1.4'
N N 0.0061 0.0033 'International Tables Vol C Tables 4.2.6.8 and 6.1.1.4'
O O 0.0106 0.0060 'International Tables Vol C Tables 4.2.6.8 and 6.1.1.4'
F F 0.0171 0.0103 'International Tables Vol C Tables 4.2.6.8 and 6.1.1.4'
Ag Ag -0.8971 1.1015 'International Tables Vol C Tables 4.2.6.8 and 6.1.1.4'
H H 0.0000 0.0000 'International Tables Vol C Tables 4.2.6.8 and 6.1.1.4'

loop_
_geom_angle_atom_site_label_1
_geom_angle_atom_site_label_2
_geom_angle_atom_site_label_3
_geom_angle
_geom_angle_site_symmetry_1
_geom_angle_site_symmetry_3
O9 Ag1 O2 105.0(4) 2_646 4_566
O9 Ag1 C1 132.5(4) 2_646 .
O2 Ag1 C1 118.1(4) 4_566 .
O9 Ag1 O10 104.4(3) 2_646 3_667
O2 Ag1 O10 92.5(3) 4_566 3_667
C1 Ag1 O10 93.2(4) . 3_667
O9 Ag1 Ag6 139.4(3) 2_646 .
O2 Ag1 Ag6 77.0(3) 4_566 .
C1 Ag1 Ag6 45.9(3) . .
O10 Ag1 Ag6 116.1(2) 3_667 .
O9 Ag1 Ag2 76.8(2) 2_646 .
O2 Ag1 Ag2 176.7(2) 4_566 .
C1 Ag1 Ag2 61.3(3) . .
O10 Ag1 Ag2 84.3(2) 3_667 .
Ag6 Ag1 Ag2 103.53(4) . .
O9 Ag1 Ag2 152.2(3) 2_646 4_566
O2 Ag1 Ag2 82.4(2) 4_566 4_566
C1 Ag1 Ag2 58.5(3) . 4_566
O10 Ag1 Ag2 48.0(2) 3_667 4_566
Ag6 Ag1 Ag2 68.13(4) . 4_566
Ag2 Ag1 Ag2 94.77(3) . 4_566
O9 Ag1 Ag3 58.2(3) 2_646 4_565
O2 Ag1 Ag3 116.6(2) 4_566 4_565
C1 Ag1 Ag3 84.1(3) . 4_565
O10 Ag1 Ag3 148.4(2) 3_667 4_565
Ag6 Ag1 Ag3 84.20(4) . 4_565
Ag2 Ag1 Ag3 66.69(4) . 4_565
Ag2 Ag1 Ag3 142.42(5) 4_566 4_565
O10 Ag2 O1 93.8(4) 2_646 .
O10 Ag2 C2 152.8(4) 2_646 .
O1 Ag2 C2 93.0(4) . .
O10 Ag2 C1 91.3(4) 2_646 4_565
O1 Ag2 C1 108.5(4) . 4_565
C2 Ag2 C1 111.3(4) . 4_565
O10 Ag2 C1 132.0(3) 2_646 .
O1 Ag2 C1 117.8(3) . .
C2 Ag2 C1 27.0(4) . .
C1 Ag2 C1 109.4(4) 4_565 .
O10 Ag2 Ag1 83.3(2) 2_646 .
O1 Ag2 Ag1 127.6(3) . .
C2 Ag2 Ag1 71.7(3) . .
C1 Ag2 Ag1 123.9(3) 4_565 .
C1 Ag2 Ag1 49.0(3) . .
O10 Ag2 Ag1 56.1(2) 2_646 4_565
O1 Ag2 Ag1 78.9(3) . 4_565
C2 Ag2 Ag1 151.1(3) . 4_565
C1 Ag2 Ag1 48.0(3) 4_565 4_565
C1 Ag2 Ag1 157.0(3) . 4_565
Ag1 Ag2 Ag1 134.68(5) . 4_565
O10 Ag2 Ag4 164.1(2) 2_646 .
O1 Ag2 Ag4 76.7(3) . .
C2 Ag2 Ag4 42.2(3) . .
C1 Ag2 Ag4 80.0(3) 4_565 .
C1 Ag2 Ag4 63.8(3) . .
Ag1 Ag2 Ag4 112.55(4) . .
Ag1 Ag2 Ag4 108.98(4) 4_565 .
O10 Ag2 Ag3 131.5(3) 2_646 .
O1 Ag2 Ag3 52.4(3) . .
C2 Ag2 Ag3 42.0(3) . .
C1 Ag2 Ag3 129.1(3) 4_565 .
C1 Ag2 Ag3 65.4(2) . .
Ag1 Ag2 Ag3 91.84(4) . .
Ag1 Ag2 Ag3 129.03(4) 4_565 .
Ag4 Ag2 Ag3 51.33(3) . .
O10 Ag2 Ag3 76.1(3) 2_646 4_565
O1 Ag2 Ag3 167.8(3) . 4_565
C2 Ag2 Ag3 99.1(3) . 4_565
C1 Ag2 Ag3 65.6(3) 4_565 4_565
C1 Ag2 Ag3 74.4(2) . 4_565
Ag1 Ag2 Ag3 58.90(3) . 4_565
Ag1 Ag2 Ag3 89.65(4) 4_565 4_565
Ag4 Ag2 Ag3 111.48(5) . 4_565
Ag3 Ag2 Ag3 139.72(5) . 4_565
O10 Ag2 Ag5 134.9(3) 2_646 .
O1 Ag2 Ag5 128.8(3) . .
C2 Ag2 Ag5 52.4(3) . .
C1 Ag2 Ag5 64.4(3) 4_565 .
C1 Ag2 Ag5 45.2(2) . .
Ag1 Ag2 Ag5 80.91(4) . .
Ag1 Ag2 Ag5 112.39(5) 4_565 .
Ag4 Ag2 Ag5 52.16(4) . .
Ag3 Ag2 Ag5 91.06(4) . .
Ag3 Ag2 Ag5 59.65(4) 4_565 .
O10 Ag2 Ag6 110.0(2) 2_646 4_565
O1 Ag2 Ag6 73.0(3) . 4_565
C2 Ag2 Ag6 97.1(3) . 4_565
C1 Ag2 Ag6 39.2(3) 4_565 4_565
C1 Ag2 Ag6 113.2(3) . 4_565
Ag1 Ag2 Ag6 155.87(5) . 4_565
Ag1 Ag2 Ag6 53.93(3) 4_565 4_565
Ag4 Ag2 Ag6 55.28(3) . 4_565
Ag3 Ag2 Ag6 93.54(4) . 4_565
Ag3 Ag2 Ag6 103.67(4) 4_565 4_565
Ag5 Ag2 Ag6 75.49(4) . 4_565
N1 Ag3 C2 160.8(5) . .
N1 Ag3 Ag4 117.3(3) . .
C2 Ag3 Ag4 49.6(3) . .
N1 Ag3 Ag1 69.0(3) . 4_566
C2 Ag3 Ag1 114.2(3) . 4_566
Ag4 Ag3 Ag1 148.43(6) . 4_566
N1 Ag3 Ag2 147.2(3) . .
C2 Ag3 Ag2 46.4(3) . .
Ag4 Ag3 Ag2 63.83(4) . .
Ag1 Ag3 Ag2 129.07(5) 4_566 .
N1 Ag3 Ag5 104.6(3) . 4_566
C2 Ag3 Ag5 59.3(3) . 4_566
Ag4 Ag3 Ag5 69.35(4) . 4_566
Ag1 Ag3 Ag5 79.11(4) 4_566 4_566
Ag2 Ag3 Ag5 105.75(4) . 4_566
N1 Ag3 Ag2 122.9(3) . 4_566
C2 Ag3 Ag2 60.9(3) . 4_566
Ag4 Ag3 Ag2 107.77(4) . 4_566
Ag1 Ag3 Ag2 54.41(3) 4_566 4_566
Ag2 Ag3 Ag2 83.41(3) . 4_566
Ag5 Ag3 Ag2 60.38(3) 4_566 4_566
C2 Ag4 O5 139.2(4) . .
C2 Ag4 O3 132.5(4) . .
O5 Ag4 O3 87.6(4) . .
C2 Ag4 Ag3 50.0(3) . .
O5 Ag4 Ag3 170.7(3) . .
O3 Ag4 Ag3 83.1(3) . .
C2 Ag4 Ag5 61.0(3) . .
O5 Ag4 Ag5 78.3(3) . .
O3 Ag4 Ag5 160.2(3) . .
Ag3 Ag4 Ag5 110.67(4) . .
C2 Ag4 Ag6 109.9(3) . 4_565
O5 Ag4 Ag6 67.5(4) . 4_565
O3 Ag4 Ag6 75.6(3) . 4_565
Ag3 Ag4 Ag6 109.62(5) . 4_565
Ag5 Ag4 Ag6 86.13(5) . 4_565
C2 Ag4 Ag2 46.9(3) . .
O5 Ag4 Ag2 119.0(4) . .
O3 Ag4 Ag2 111.8(3) . .
Ag3 Ag4 Ag2 64.83(4) . .
Ag5 Ag4 Ag2 64.85(4) . .
Ag6 Ag4 Ag2 63.37(4) 4_565 .
O6 Ag5 O8 97.1(4) . 2_545
O6 Ag5 C1 156.7(4) . .
O8 Ag5 C1 101.4(5) 2_545 .
O6 Ag5 C2 130.0(4) . .
O8 Ag5 C2 128.4(4) 2_545 .
C1 Ag5 C2 28.0(4) . .
O6 Ag5 Ag4 83.7(2) . .
O8 Ag5 Ag4 159.2(4) 2_545 .
C1 Ag5 Ag4 74.0(3) . .
C2 Ag5 Ag4 46.3(3) . .
O6 Ag5 Ag6 151.0(3) . .
O8 Ag5 Ag6 61.5(4) 2_545 .
C1 Ag5 Ag6 40.4(3) . .
C2 Ag5 Ag6 67.0(2) . .
Ag4 Ag5 Ag6 109.42(5) . .
O6 Ag5 Ag3 119.9(3) . 4_565
O8 Ag5 Ag3 75.1(3) 2_545 4_565
C1 Ag5 Ag3 78.9(3) . 4_565
C2 Ag5 Ag3 94.0(3) . 4_565
Ag4 Ag5 Ag3 122.55(5) . 4_565
Ag6 Ag5 Ag3 75.61(4) . 4_565
O6 Ag5 Ag2 120.5(3) . .
O8 Ag5 Ag2 131.2(3) 2_545 .
C1 Ag5 Ag2 54.4(3) . .
C2 Ag5 Ag2 45.4(2) . .
Ag4 Ag5 Ag2 62.99(4) . .
Ag6 Ag5 Ag2 88.29(4) . .
Ag3 Ag5 Ag2 59.97(4) 4_565 .
C1 Ag6 O4 174.7(5) . 4_566
C1 Ag6 Ag1 53.3(3) . .
O4 Ag6 Ag1 122.9(3) 4_566 .
C1 Ag6 Ag4 94.8(3) . 4_566
O4 Ag6 Ag4 84.1(3) 4_566 4_566
Ag1 Ag6 Ag4 119.00(5) . 4_566
C1 Ag6 Ag5 47.3(3) . .
O4 Ag6 Ag5 137.8(3) 4_566 .
Ag1 Ag6 Ag5 82.54(4) . .
Ag4 Ag6 Ag5 114.42(5) 4_566 .
C1 Ag6 Ag2 54.1(3) . 4_566
O4 Ag6 Ag2 121.2(3) 4_566 4_566
Ag1 Ag6 Ag2 57.94(3) . 4_566
Ag4 Ag6 Ag2 61.35(3) 4_566 4_566
Ag5 Ag6 Ag2 100.67(4) . 4_566
C2 C1 Ag6 157.9(10) . .
C2 C1 Ag1 118.4(9) . .
Ag6 C1 Ag1 80.8(4) . .
C2 C1 Ag5 87.9(8) . .
Ag6 C1 Ag5 92.3(4) . .
Ag1 C1 Ag5 117.9(5) . .
C2 C1 Ag2 88.7(8) . 4_566
Ag6 C1 Ag2 86.6(4) . 4_566
Ag1 C1 Ag2 73.5(3) . 4_566
Ag5 C1 Ag2 168.2(6) . 4_566
C2 C1 Ag2 60.6(7) . .
Ag6 C1 Ag2 141.1(5) . .
Ag1 C1 Ag2 69.7(3) . .
Ag5 C1 Ag2 80.4(3) . .
Ag2 C1 Ag2 107.6(4) 4_566 .
C1 C2 Ag4 135.7(9) . .
C1 C2 Ag3 143.5(9) . .
Ag4 C2 Ag3 80.4(4) . .
C1 C2 Ag2 92.4(8) . .
Ag4 C2 Ag2 90.9(4) . .
Ag3 C2 Ag2 91.6(4) . .
C1 C2 Ag5 64.1(7) . .
Ag4 C2 Ag5 72.7(3) . .
Ag3 C2 Ag5 152.2(5) . .
Ag2 C2 Ag5 82.2(3) . .
O1 C3 O2 130.5(14) . .
O1 C3 C4 115.0(13) . .
O2 C3 C4 114.6(12) . .
F5 C4 F4 108.8(16) . .
F5 C4 F6 104.4(16) . .
F4 C4 F6 106.7(15) . .
F5 C4 C3 115.2(13) . .
F4 C4 C3 110.5(15) . .
F6 C4 C3 110.9(13) . .
O3 C5 O4 129.7(12) . .
O3 C5 C6 115.6(12) . .
O4 C5 C6 114.7(12) . .
F2 C6 F1 102.2(17) . .
F2 C6 F3 109.3(18) . .
F1 C6 F3 109.7(18) . .
F2 C6 C5 109.4(15) . .
F1 C6 C5 112.7(14) . .
F3 C6 C5 112.9(14) . .
O6 C7 O5 123.5(12) . .
O6 C7 C8 121.2(12) . .
O5 C7 C8 115.2(12) . .
C9 C8 C12 120.5(14) . .
C9 C8 C7 119.0(12) . .
C12 C8 C7 120.4(13) . .
C8 C9 C10 119.8(16) . .
C9 C10 C11 119.8(18) . .
C13 C11 C10 118.0(16) . .
C8 C12 C13 123.2(15) . .
C12 C13 C11 118.6(16) . .
C12 C13 C14 122.7(17) . .
C11 C13 C14 118.7(17) . .
O8 C14 C13 135(2) . .
O8 C14 O7 108(2) . .
C13 C14 O7 117.6(15) . .
O9 C15 O10 126.4(12) . .
O9 C15 C16 116.4(11) . .
O10 C15 C16 117.2(11) . .
C20 C16 C17 121.1(12) . .
C20 C16 C15 118.5(11) . .
C17 C16 C15 120.2(11) . .
C16 C17 C18 119.1(12) . .
C19 C18 C17 120.3(13) . .
C18 C19 C21 121.6(13) . .
C16 C20 C21 118.9(11) . .
C19 C21 C22 123.4(13) . .
C19 C21 C20 118.9(11) . .
C22 C21 C20 117.7(11) . .
N1 C22 C21 176.3(15) . .
C22 N1 Ag3 157.1(12) . .
C3 O1 Ag2 124.6(9) . .
C3 O2 Ag1 123.3(9) . 4_565
C5 O3 Ag4 126.3(9) . .
C5 O4 Ag6 122.9(9) . 4_565
C7 O5 Ag4 131.3(10) . .
C7 O6 Ag5 123.2(8) . .
C14 O8 Ag5 139.2(17) . 2
C15 O9 Ag1 125.1(8) . 2_656
C15 O10 Ag2 118.2(8) . 2_656
C15 O10 Ag1 144.8(9) . 3_667
Ag2 O10 Ag1 75.9(2) 2_656 3_667

loop_
_geom_bond_atom_site_label_1
_geom_bond_atom_site_label_2
_geom_bond_distance
_geom_bond_site_symmetry_2
Ag1 O9 2.263(9) 2_646
Ag1 O2 2.267(9) 4_566
Ag1 C1 2.328(12) .
Ag1 O10 2.570(8) 3_667
Ag1 Ag6 2.8653(16) .
Ag1 Ag2 2.8933(14) .
Ag1 Ag2 3.0042(14) 4_566
Ag1 Ag3 3.0467(15) 4_565
Ag2 O10 2.300(9) 2_646
Ag2 O1 2.340(10) .
Ag2 C2 2.360(11) .
Ag2 C1 2.670(11) 4_565
Ag2 C1 2.707(12) .
Ag2 Ag1 3.0042(14) 4_565
Ag2 Ag4 3.2297(16) .
Ag2 Ag3 3.2569(15) .
Ag2 Ag3 3.2676(15) 4_565
Ag2 Ag5 3.2813(18) .
Ag2 Ag6 3.2897(15) 4_565
Ag3 N1 2.165(10) .
Ag3 C2 2.181(12) .
Ag3 Ag4 2.8098(16) .
Ag3 Ag1 3.0467(15) 4_566
Ag3 Ag5 3.2570(19) 4_566
Ag3 Ag2 3.2676(15) 4_566
Ag4 C2 2.169(11) .
Ag4 O5 2.250(11) .
Ag4 O3 2.296(9) .
Ag4 Ag5 2.8628(16) .
Ag4 Ag6 3.0250(17) 4_565
Ag5 O6 2.274(9) .
Ag5 O8 2.330(10) 2_545
Ag5 C1 2.362(11) .
Ag5 C2 2.624(11) .
Ag5 Ag6 3.2125(15) .
Ag5 Ag3 3.2570(19) 4_565
Ag6 C1 2.085(12) .
Ag6 O4 2.139(9) 4_566
Ag6 Ag4 3.0250(17) 4_566
Ag6 Ag2 3.2897(15) 4_566
C1 C2 1.231(16) .
C1 Ag2 2.670(11) 4_566
C3 O1 1.230(17) .
C3 O2 1.252(17) .
C3 C4 1.525(19) .
C4 F5 1.29(2) .
C4 F4 1.30(2) .
C4 F6 1.35(2) .
C5 O3 1.236(16) .
C5 O4 1.251(17) .
C5 C6 1.547(16) .
C6 F2 1.27(2) .
C6 F1 1.27(2) .
C6 F3 1.28(2) .
C7 O6 1.216(16) .
C7 O5 1.231(17) .
C7 C8 1.504(18) .
C8 C9 1.349(19) .
C8 C12 1.359(19) .
C9 C10 1.37(2) .
C10 C11 1.47(3) .
C11 C13 1.37(3) .
C12 C13 1.37(2) .
C13 C14 1.48(3) .
C14 O8 1.120(19) .
C14 O7 1.53(3) .
C15 O9 1.230(15) .
C15 O10 1.246(14) .
C15 C16 1.519(18) .
C16 C20 1.366(16) .
C16 C17 1.390(17) .
C17 C18 1.395(19) .
C18 C19 1.343(19) .
C19 C21 1.382(18) .
C20 C21 1.419(18) .
C21 C22 1.413(16) .
C22 N1 1.153(16) .
O2 Ag1 2.267(9) 4_565
O4 Ag6 2.139(9) 4_565
O8 Ag5 2.330(10) 2
O9 Ag1 2.263(9) 2_656
O10 Ag2 2.300(9) 2_656
O10 Ag1 2.570(8) 3_667
